data_7207113
loop_
_publ_author_name
'Avasthi, Kamlakar'
'Kumar, Amar'
'Aswal, Sangeeta'
'Kant, Ruchir'
'Raghunandan, Resmi'
'Maulik, Prakas R.'
'Khanna, Ranjana S.'
'Ravikumar, Krishnan'

_publ_section_title
;
 Role of arene interactions and substituent effects in conformational
 (syn/anti) control of 1,2-diarylethanes
;
_journal_issue 2
_journal_name_full CrystEngComm
_journal_page_first 383
_journal_paper_doi 10.1039/c1ce06001e
_journal_volume 14
_journal_year 2012
_chemical_formula_moiety 'C16 H13 Cl N6 O S'
_chemical_formula_sum 'C16 H13 Cl N6 O S'
_chemical_formula_weight 372.83
_chemical_melting_point 211
_chemical_name_systematic
;
2-(2-(4-chloro-6-(methylthio)-1H-pyrazolo
[3,4-d]pyrimidin-1-yl)ethyl)phthalazin-1(2H)-one

;
_space_group_IT_number 14
_symmetry_cell_setting monoclinic
_symmetry_space_group_name_Hall '-P 2yn'
_symmetry_space_group_name_H-M 'P 1 21/n 1'
_atom_sites_solution_hydrogens geom
_atom_sites_solution_primary direct
_atom_sites_solution_secondary difmap
_audit_creation_method SHELXL-97
_cell_angle_alpha 90.00
_cell_angle_beta 102.120(10)
_cell_angle_gamma 90.00
_cell_formula_units_Z 4
_cell_length_a 9.1610(10)
_cell_length_b 14.0630(10)
_cell_length_c 13.1090(10)
_cell_measurement_reflns_used 37
_cell_measurement_temperature 293(2)
_cell_measurement_theta_max 12.32
_cell_measurement_theta_min 3.17
_cell_volume 1651.2(3)
_computing_cell_refinement 'XSCANS (Siemens, 1996)'
_computing_data_collection 'XSCANS (Siemens, 1996)'
_computing_data_reduction 'XSCANS (Siemens, 1996)'
_computing_molecular_graphics 'SHELXTL-NT(Bruker, 1997)'
_computing_publication_material 'SHELXTL-NT(Bruker, 1997)'
_computing_structure_refinement 'SHELXTL-NT(Bruker, 1997)'
_computing_structure_solution 'SHELXTL-NT(Bruker, 1997)'
_diffrn_ambient_temperature 293(2)
_diffrn_measured_fraction_theta_full 1.000
_diffrn_measured_fraction_theta_max 1.000
_diffrn_measurement_device_type 'Bruker P4 diffractometer'
_diffrn_measurement_method \q-2\q
_diffrn_radiation_monochromator graphite
_diffrn_radiation_source 'fine-focus sealed tube'
_diffrn_radiation_type MoK\a
_diffrn_radiation_wavelength 0.71073
_diffrn_reflns_av_R_equivalents 0.0251
_diffrn_reflns_av_sigmaI/netI 0.0389
_diffrn_reflns_limit_h_max 10
_diffrn_reflns_limit_h_min -1
_diffrn_reflns_limit_k_max 1
_diffrn_reflns_limit_k_min -16
_diffrn_reflns_limit_l_max 15
_diffrn_reflns_limit_l_min -15
_diffrn_reflns_number 4075
_diffrn_reflns_theta_full 25.01
_diffrn_reflns_theta_max 25.01
_diffrn_reflns_theta_min 2.15
_diffrn_standards_decay_% 0
_diffrn_standards_interval_count 97
_diffrn_standards_interval_time 60
_diffrn_standards_number 3
_exptl_absorpt_coefficient_mu 0.376
_exptl_absorpt_correction_type none
_exptl_crystal_colour Colourless
_exptl_crystal_density_diffrn 1.500
_exptl_crystal_density_method 'not measured'
_exptl_crystal_description 'rectangular block'
_exptl_crystal_F_000 768
_exptl_crystal_size_max 0.275
_exptl_crystal_size_mid 0.20
_exptl_crystal_size_min 0.15
_refine_diff_density_max 0.203
_refine_diff_density_min -0.251
_refine_diff_density_rms 0.051
_refine_ls_extinction_method none
_refine_ls_goodness_of_fit_ref 1.028
_refine_ls_hydrogen_treatment constr
_refine_ls_matrix_type full
_refine_ls_number_parameters 227
_refine_ls_number_reflns 2901
_refine_ls_number_restraints 0
_refine_ls_restrained_S_all 1.028
_refine_ls_R_factor_all 0.0782
_refine_ls_R_factor_gt 0.0461
_refine_ls_shift/su_max 0.000
_refine_ls_shift/su_mean 0.000
_refine_ls_structure_factor_coef Fsqd
_refine_ls_weighting_details 'calc w=1/[\s^2^(Fo^2^)+(0.0567P)^2^+0.3129P] where P=(Fo^2^+2Fc^2^)/3'
_refine_ls_weighting_scheme calc
_refine_ls_wR_factor_gt 0.1075
_refine_ls_wR_factor_ref 0.1225
_reflns_number_gt 1957
_reflns_number_total 2901
_reflns_threshold_expression >2sigma(I)
_cod_data_source_file c1ce06001e.txt
_cod_data_source_block 15
_cod_depositor_comments
;
The following automatic conversions were performed:

'_symmetry_cell_setting' value 'Monoclinic' changed to 'monoclinic'
according to /home/saulius/struct/CIF-dictionaries/cif_core.dic
dictionary named 'cif_core.dic' version 2.4.1 from
2010-06-29.

'_refine_ls_hydrogen_treatment' value 'Constr' changed
to 'constr' according to
/home/saulius/struct/CIF-dictionaries/cif_core.dic dictionary named
'cif_core.dic' version 2.4.1 from 2010-06-29.

Automatic conversion script
Id: cif_fix_values 1715 2011-07-08 13:25:40Z adriana 
;
_cod_original_cell_volume 1651.2(2)
_cod_original_sg_symbol_H-M P2(1)/n
_cod_database_code 7207113

loop_
_symmetry_equiv_pos_as_xyz
'x, y, z'
'-x+1/2, y+1/2, -z+1/2'
'-x, -y, -z'
'x-1/2, -y-1/2, z-1/2'

loop_
_atom_site_label
_atom_site_type_symbol
_atom_site_fract_x
_atom_site_fract_y
_atom_site_fract_z
_atom_site_U_iso_or_equiv
_atom_site_adp_type
_atom_site_occupancy
_atom_site_symmetry_multiplicity
_atom_site_calc_flag
_atom_site_refinement_flags
C3 C 0.6232(3) 0.34227(19) 0.2172(2) 0.0613(8) Uani 1 1 d .
H3 H 0.6917 0.3074 0.1894 0.074 Uiso 1 1 calc R
C4 C 0.4481(3) 0.21477(17) 0.2779(2) 0.0530(7) Uani 1 1 d .
C6 C 0.2762(3) 0.28872(19) 0.3524(2) 0.0509(7) Uani 1 1 d .
C8 C 0.4641(3) 0.55650(17) 0.2847(2) 0.0547(7) Uani 1 1 d .
H8A H 0.3599 0.5592 0.2892 0.066 Uiso 1 1 calc R
H8B H 0.4762 0.5946 0.2253 0.066 Uiso 1 1 calc R
C9 C 0.5581(3) 0.59799(18) 0.3823(2) 0.0581(7) Uani 1 1 d .
H9A H 0.5566 0.5562 0.4409 0.070 Uiso 1 1 calc R
H9B H 0.6606 0.6041 0.3745 0.070 Uiso 1 1 calc R
C12 C 0.5077(3) 0.8486(2) 0.3681(2) 0.0594(7) Uani 1 1 d .
H12 H 0.5495 0.8996 0.3392 0.071 Uiso 1 1 calc R
C13 C 0.3346(3) 0.9620(2) 0.4289(2) 0.0632(8) Uani 1 1 d .
H13 H 0.3728 1.0130 0.3976 0.076 Uiso 1 1 calc R
C14 C 0.2252(3) 0.9766(2) 0.4831(2) 0.0727(9) Uani 1 1 d .
H14 H 0.1894 1.0377 0.4899 0.087 Uiso 1 1 calc R
C15 C 0.1672(4) 0.8996(3) 0.5285(3) 0.0814(10) Uani 1 1 d .
H15 H 0.0923 0.9100 0.5653 0.098 Uiso 1 1 calc R
C16 C 0.2177(3) 0.8101(3) 0.5199(2) 0.0725(9) Uani 1 1 d .
H16 H 0.1773 0.7595 0.5504 0.087 Uiso 1 1 calc R
C17 C 0.3848(3) 0.69723(19) 0.4546(2) 0.0526(7) Uani 1 1 d .
C18 C 0.0619(4) 0.3867(2) 0.4313(3) 0.0791(10) Uani 1 1 d .
H18A H 0.1442 0.4278 0.4593 0.119 Uiso 1 1 calc R
H18B H -0.0065 0.3854 0.4776 0.119 Uiso 1 1 calc R
H18C H 0.0115 0.4099 0.3642 0.119 Uiso 1 1 calc R
C3A C 0.5076(3) 0.30182(18) 0.25896(19) 0.0480(6) Uani 1 1 d .
C7A C 0.4340(3) 0.37988(17) 0.29107(19) 0.0443(6) Uani 1 1 d .
C12A C 0.3900(3) 0.86942(19) 0.42018(19) 0.0493(7) Uani 1 1 d .
C16A C 0.3297(3) 0.79392(18) 0.4654(2) 0.0513(7) Uani 1 1 d .
Cl1 Cl 0.52274(11) 0.11150(5) 0.23833(7) 0.0824(3) Uani 1 1 d .
N1 N 0.5038(2) 0.45851(14) 0.26787(16) 0.0504(6) Uani 1 1 d .
N2 N 0.6218(3) 0.43585(16) 0.22270(18) 0.0600(6) Uani 1 1 d .
N5 N 0.3348(3) 0.20639(15) 0.32423(17) 0.0555(6) Uani 1 1 d .
N7 N 0.3167(2) 0.37684(15) 0.33754(16) 0.0492(5) Uani 1 1 d .
N10 N 0.4996(2) 0.69122(15) 0.40198(16) 0.0513(6) Uani 1 1 d .
N11 N 0.5614(2) 0.76581(15) 0.35729(18) 0.0556(6) Uani 1 1 d .
O1 O 0.3370(2) 0.62609(14) 0.48864(17) 0.0730(6) Uani 1 1 d .
S1 S 0.13020(9) 0.26844(6) 0.41751(6) 0.0673(3) Uani 1 1 d .

loop_
_atom_site_aniso_label
_atom_site_aniso_U_11
_atom_site_aniso_U_22
_atom_site_aniso_U_33
_atom_site_aniso_U_23
_atom_site_aniso_U_13
_atom_site_aniso_U_12
C3 0.0675(19) 0.0465(17) 0.0789(19) -0.0043(14) 0.0356(16) 0.0019(14)
C4 0.0633(18) 0.0397(15) 0.0572(16) -0.0068(12) 0.0154(14) -0.0030(13)
C6 0.0495(16) 0.0497(17) 0.0536(15) -0.0001(13) 0.0112(13) -0.0055(13)
C8 0.0654(18) 0.0352(13) 0.0646(17) 0.0015(13) 0.0164(14) 0.0016(13)
C9 0.0559(17) 0.0423(15) 0.0766(19) -0.0048(14) 0.0150(15) 0.0053(13)
C12 0.0647(19) 0.0476(17) 0.0698(18) 0.0010(14) 0.0230(15) -0.0042(14)
C13 0.067(2) 0.0492(17) 0.0699(19) -0.0006(15) 0.0062(16) 0.0006(15)
C14 0.063(2) 0.071(2) 0.082(2) -0.0217(18) 0.0093(18) 0.0213(17)
C15 0.067(2) 0.088(3) 0.098(3) -0.014(2) 0.0372(19) 0.0080(19)
C16 0.066(2) 0.073(2) 0.086(2) -0.0056(18) 0.0335(18) -0.0026(17)
C17 0.0545(17) 0.0475(16) 0.0549(16) 0.0010(13) 0.0097(14) -0.0074(13)
C18 0.070(2) 0.086(2) 0.090(2) -0.0048(18) 0.0359(19) 0.0051(18)
C3A 0.0550(16) 0.0372(14) 0.0536(15) -0.0033(12) 0.0154(13) -0.0003(12)
C7A 0.0491(15) 0.0368(13) 0.0467(14) 0.0015(11) 0.0093(12) -0.0020(12)
C12A 0.0456(15) 0.0515(16) 0.0497(15) -0.0065(12) 0.0074(13) -0.0008(13)
C16A 0.0463(15) 0.0521(16) 0.0550(16) -0.0079(13) 0.0094(13) -0.0016(13)
Cl1 0.1079(7) 0.0392(4) 0.1117(7) -0.0120(4) 0.0494(6) 0.0009(4)
N1 0.0567(14) 0.0371(12) 0.0612(14) 0.0003(10) 0.0211(11) -0.0006(10)
N2 0.0656(16) 0.0468(14) 0.0762(16) 0.0016(12) 0.0348(13) -0.0025(12)
N5 0.0592(14) 0.0444(13) 0.0643(14) -0.0017(11) 0.0163(12) -0.0068(11)
N7 0.0477(13) 0.0458(13) 0.0562(13) -0.0021(10) 0.0159(11) -0.0023(10)
N10 0.0480(13) 0.0456(12) 0.0613(13) -0.0080(11) 0.0143(11) 0.0007(10)
N11 0.0575(14) 0.0440(13) 0.0699(15) -0.0012(11) 0.0238(12) -0.0043(11)
O1 0.0845(15) 0.0525(12) 0.0890(15) 0.0076(11) 0.0344(12) -0.0091(11)
S1 0.0612(5) 0.0693(5) 0.0781(5) 0.0050(4) 0.0299(4) -0.0085(4)

loop_
_atom_type_symbol
_atom_type_description
_atom_type_scat_dispersion_real
_atom_type_scat_dispersion_imag
_atom_type_scat_source
C C 0.0033 0.0016 'International Tables Vol C Tables 4.2.6.8 and 6.1.1.4'
H H 0.0000 0.0000 'International Tables Vol C Tables 4.2.6.8 and 6.1.1.4'
N N 0.0061 0.0033 'International Tables Vol C Tables 4.2.6.8 and 6.1.1.4'
O O 0.0106 0.0060 'International Tables Vol C Tables 4.2.6.8 and 6.1.1.4'
S S 0.1246 0.1234 'International Tables Vol C Tables 4.2.6.8 and 6.1.1.4'
Cl Cl 0.1484 0.1585 'International Tables Vol C Tables 4.2.6.8 and 6.1.1.4'

loop_
_geom_angle_atom_site_label_1
_geom_angle_atom_site_label_2
_geom_angle_atom_site_label_3
_geom_angle
N2 C3 C3A 111.4(2)
N2 C3 H3 124.3
C3A C3 H3 124.3
N5 C4 C3A 122.8(2)
N5 C4 Cl1 117.63(19)
C3A C4 Cl1 119.6(2)
N7 C6 N5 128.4(2)
N7 C6 S1 119.4(2)
N5 C6 S1 112.24(19)
N1 C8 C9 112.4(2)
N1 C8 H8A 109.1
C9 C8 H8A 109.1
N1 C8 H8B 109.1
C9 C8 H8B 109.1
H8A C8 H8B 107.9
N10 C9 C8 109.5(2)
N10 C9 H9A 109.8
C8 C9 H9A 109.8
N10 C9 H9B 109.8
C8 C9 H9B 109.8
H9A C9 H9B 108.2
N11 C12 C12A 125.9(3)
N11 C12 H12 117.0
C12A C12 H12 117.0
C14 C13 C12A 119.9(3)
C14 C13 H13 120.0
C12A C13 H13 120.0
C13 C14 C15 119.6(3)
C13 C14 H14 120.2
C15 C14 H14 120.2
C16 C15 C14 121.3(3)
C16 C15 H15 119.3
C14 C15 H15 119.3
C15 C16 C16A 119.8(3)
C15 C16 H16 120.1
C16A C16 H16 120.1
O1 C17 N10 120.4(3)
O1 C17 C16A 124.8(3)
N10 C17 C16A 114.8(2)
S1 C18 H18A 109.5
S1 C18 H18B 109.5
H18A C18 H18B 109.5
S1 C18 H18C 109.5
H18A C18 H18C 109.5
H18B C18 H18C 109.5
C4 C3A C7A 114.0(2)
C4 C3A C3 141.5(2)
C7A C3A C3 104.4(2)
N7 C7A N1 126.4(2)
N7 C7A C3A 126.4(2)
N1 C7A C3A 107.2(2)
C16A C12A C13 119.4(2)
C16A C12A C12 117.2(2)
C13 C12A C12 123.4(3)
C12A C16A C16 119.9(3)
C12A C16A C17 119.6(2)
C16 C16A C17 120.5(3)
C7A N1 N2 111.2(2)
C7A N1 C8 126.8(2)
N2 N1 C8 122.0(2)
C3 N2 N1 105.8(2)
C4 N5 C6 116.4(2)
C6 N7 C7A 111.9(2)
C17 N10 N11 126.2(2)
C17 N10 C9 119.4(2)
N11 N10 C9 114.2(2)
C12 N11 N10 116.2(2)
C6 S1 C18 102.43(14)

loop_
_geom_bond_atom_site_label_1
_geom_bond_atom_site_label_2
_geom_bond_distance
C3 N2 1.318(3)
C3 C3A 1.410(4)
C3 H3 0.9300
C4 N5 1.313(3)
C4 C3A 1.384(4)
C4 Cl1 1.731(3)
C6 N7 1.320(3)
C6 N5 1.359(3)
C6 S1 1.755(3)
C8 N1 1.454(3)
C8 C9 1.503(4)
C8 H8A 0.9700
C8 H8B 0.9700
C9 N10 1.460(3)
C9 H9A 0.9700
C9 H9B 0.9700
C12 N11 1.283(3)
C12 C12A 1.423(4)
C12 H12 0.9300
C13 C14 1.361(4)
C13 C12A 1.410(4)
C13 H13 0.9300
C14 C15 1.393(4)
C14 H14 0.9300
C15 C16 1.355(4)
C15 H15 0.9300
C16 C16A 1.387(4)
C16 H16 0.9300
C17 O1 1.214(3)
C17 N10 1.377(3)
C17 C16A 1.467(4)
C18 S1 1.799(3)
C18 H18A 0.9600
C18 H18B 0.9600
C18 H18C 0.9600
C3A C7A 1.399(3)
C7A N7 1.343(3)
C7A N1 1.344(3)
C12A C16A 1.386(4)
N1 N2 1.374(3)
N10 N11 1.379(3)

loop_
_geom_torsion_atom_site_label_1
_geom_torsion_atom_site_label_2
_geom_torsion_atom_site_label_3
_geom_torsion_atom_site_label_4
_geom_torsion
N1 C8 C9 N10 -172.4(2)
C12A C13 C14 C15 -0.9(5)
C13 C14 C15 C16 0.1(5)
C14 C15 C16 C16A 0.3(5)
N5 C4 C3A C7A -1.6(4)
Cl1 C4 C3A C7A 177.70(19)
N5 C4 C3A C3 177.7(3)
Cl1 C4 C3A C3 -3.0(5)
N2 C3 C3A C4 -179.4(3)
N2 C3 C3A C7A 0.0(3)
C4 C3A C7A N7 0.7(4)
C3 C3A C7A N7 -178.8(2)
C4 C3A C7A N1 180.0(2)
C3 C3A C7A N1 0.4(3)
C14 C13 C12A C16A 1.3(4)
C14 C13 C12A C12 -177.7(3)
N11 C12 C12A C16A 1.5(4)
N11 C12 C12A C13 -179.5(3)
C13 C12A C16A C16 -1.0(4)
C12 C12A C16A C16 178.1(3)
C13 C12A C16A C17 178.7(2)
C12 C12A C16A C17 -2.2(4)
C15 C16 C16A C12A 0.2(5)
C15 C16 C16A C17 -179.5(3)
O1 C17 C16A C12A -177.9(3)
N10 C17 C16A C12A 2.5(4)
O1 C17 C16A C16 1.8(4)
N10 C17 C16A C16 -177.8(2)
N7 C7A N1 N2 178.6(2)
C3A C7A N1 N2 -0.6(3)
N7 C7A N1 C8 -2.4(4)
C3A C7A N1 C8 178.4(2)
C9 C8 N1 C7A 98.8(3)
C9 C8 N1 N2 -82.3(3)
C3A C3 N2 N1 -0.4(3)
C7A N1 N2 C3 0.6(3)
C8 N1 N2 C3 -178.4(2)
C3A C4 N5 C6 0.7(4)
Cl1 C4 N5 C6 -178.58(19)
N7 C6 N5 C4 1.3(4)
S1 C6 N5 C4 -177.93(19)
N5 C6 N7 C7A -2.1(4)
S1 C6 N7 C7A 177.12(17)
N1 C7A N7 C6 -178.1(2)
C3A C7A N7 C6 1.0(4)
O1 C17 N10 N11 178.2(2)
C16A C17 N10 N11 -2.1(4)
O1 C17 N10 C9 3.3(4)
C16A C17 N10 C9 -177.0(2)
C8 C9 N10 C17 84.8(3)
C8 C9 N10 N11 -90.6(3)
C12A C12 N11 N10 -1.0(4)
C17 N10 N11 C12 1.4(4)
C9 N10 N11 C12 176.5(2)
N7 C6 S1 C18 7.0(3)
N5 C6 S1 C18 -173.7(2)
